data_7018628
loop_
_publ_author_name
'Weiss, Charles J.'
'Groves, Amy N.'
'Mock, Michael T.'
'Dougherty, William G.'
'Kassel, W. Scott'
'Helm, Monte L.'
'Dubois, Daniel L.'
'Bullock, R. Morris'

_publ_section_title
;
 Synthesis and reactivity of molybdenum and tungsten bis(dinitrogen)
 complexes supported by diphosphine chelates containing pendant amines.
;
_journal_issue 15
_journal_name_full 'Dalton transactions (Cambridge, England : 2003)'
_journal_page_first 4517
_journal_page_last 4529
_journal_paper_doi 10.1039/c2dt12224c
_journal_volume 41
_journal_year 2012
_chemical_formula_sum 'C17 H31 Br2 Mo N P2'
_chemical_formula_weight 567.13
_chemical_name_systematic
;
?
;
_space_group_IT_number 14
_symmetry_cell_setting monoclinic
_symmetry_space_group_name_Hall '-P 2yn'
_symmetry_space_group_name_H-M 'P 1 21/n 1'
_atom_sites_solution_hydrogens geom
_atom_sites_solution_primary direct
_atom_sites_solution_secondary difmap
_audit_creation_method SHELXL-97
_cell_angle_alpha 90.00
_cell_angle_beta 103.0530(10)
_cell_angle_gamma 90.00
_cell_formula_units_Z 4
_cell_length_a 10.7168(4)
_cell_length_b 13.4035(6)
_cell_length_c 15.4417(7)
_cell_measurement_reflns_used 9345
_cell_measurement_temperature 100(2)
_cell_measurement_theta_max 34.17
_cell_measurement_theta_min 2.60
_cell_volume 2160.77(16)
_computing_cell_refinement 'Bruker SAINT'
_computing_data_collection 'Bruker APEX2'
_computing_data_reduction 'Bruker SAINT'
_computing_molecular_graphics 'Bruker SHELXTL'
_computing_publication_material 'Bruker SHELXTL'
_computing_structure_refinement 'SHELXL-97 (Sheldrick, 2008)'
_computing_structure_solution 'SHELXS-97 (Sheldrick, 2008)'
_diffrn_ambient_temperature 100(2)
_diffrn_measured_fraction_theta_full 1.000
_diffrn_measured_fraction_theta_max 0.988
_diffrn_measurement_device_type 'Bruker APEX-II CCD'
_diffrn_measurement_method '\f and \w scans'
_diffrn_radiation_monochromator graphite
_diffrn_radiation_source 'fine-focus sealed tube'
_diffrn_radiation_type MoK\a
_diffrn_radiation_wavelength 0.71073
_diffrn_reflns_av_R_equivalents 0.0304
_diffrn_reflns_av_sigmaI/netI 0.0349
_diffrn_reflns_limit_h_max 15
_diffrn_reflns_limit_h_min -16
_diffrn_reflns_limit_k_max 21
_diffrn_reflns_limit_k_min -21
_diffrn_reflns_limit_l_max 18
_diffrn_reflns_limit_l_min -24
_diffrn_reflns_number 35063
_diffrn_reflns_theta_full 25.00
_diffrn_reflns_theta_max 34.17
_diffrn_reflns_theta_min 2.04
_exptl_absorpt_coefficient_mu 4.453
_exptl_absorpt_correction_T_max 0.8420
_exptl_absorpt_correction_T_min 0.4408
_exptl_absorpt_correction_type multi-scan
_exptl_absorpt_process_details SADABS
_exptl_crystal_colour green
_exptl_crystal_density_diffrn 1.743
_exptl_crystal_density_method 'not measured'
_exptl_crystal_description block
_exptl_crystal_F_000 1128
_exptl_crystal_size_max 0.22
_exptl_crystal_size_mid 0.10
_exptl_crystal_size_min 0.04
_refine_diff_density_max 1.958
_refine_diff_density_min -0.535
_refine_diff_density_rms 0.111
_refine_ls_extinction_method none
_refine_ls_goodness_of_fit_ref 1.015
_refine_ls_hydrogen_treatment constr
_refine_ls_matrix_type full
_refine_ls_number_parameters 220
_refine_ls_number_reflns 8815
_refine_ls_number_restraints 1
_refine_ls_restrained_S_all 1.015
_refine_ls_R_factor_all 0.0416
_refine_ls_R_factor_gt 0.0264
_refine_ls_shift/su_max 0.001
_refine_ls_shift/su_mean 0.000
_refine_ls_structure_factor_coef Fsqd
_refine_ls_weighting_details 'calc w=1/[\s^2^(Fo^2^)+(0.0295P)^2^+0.3386P] where P=(Fo^2^+2Fc^2^)/3'
_refine_ls_weighting_scheme calc
_refine_ls_wR_factor_gt 0.0576
_refine_ls_wR_factor_ref 0.0613
_reflns_number_gt 7045
_reflns_number_total 8815
_reflns_threshold_expression >2sigma(I)
_cod_data_source_file c2dt12224c.txt
_cod_data_source_block '[MoBr2(PEtNMePEt)]2'
_cod_depositor_comments
;
The following automatic conversions were performed:

'_symmetry_cell_setting' value 'Monoclinic' changed to 'monoclinic'
according to /home/saulius/struct/CIF-dictionaries/cif_core.dic
dictionary named 'cif_core.dic' version 2.4.1 from 2010-06-29.

Automatic conversion script
Id: cif_fix_values 1715 2011-07-08 13:25:40Z adriana 
;
_cod_original_sg_symbol_H-M P2(1)/n
_cod_database_code 7018628

loop_
_symmetry_equiv_pos_as_xyz
'x, y, z'
'-x+1/2, y+1/2, -z+1/2'
'-x, -y, -z'
'x-1/2, -y-1/2, z-1/2'

loop_
_atom_site_label
_atom_site_type_symbol
_atom_site_fract_x
_atom_site_fract_y
_atom_site_fract_z
_atom_site_U_iso_or_equiv
_atom_site_adp_type
_atom_site_occupancy
_atom_site_symmetry_multiplicity
_atom_site_calc_flag
_atom_site_refinement_flags
_atom_site_disorder_assembly
_atom_site_disorder_group
Mo1 Mo 0.952077(13) 0.063648(11) 0.019323(9) 0.01179(3) Uani 1 1 d . . .
Br1 Br 0.730664(16) 0.100751(14) -0.084750(11) 0.01779(4) Uani 1 1 d . . .
Br2 Br 1.034093(17) 0.226290(13) -0.036179(11) 0.01767(4) Uani 1 1 d . . .
N1 N 0.98391(14) -0.01179(12) 0.27827(9) 0.0183(3) Uani 1 1 d . . .
P1 P 0.81536(4) -0.01584(3) 0.11343(3) 0.01444(8) Uani 1 1 d . . .
P2 P 1.09393(4) 0.10559(4) 0.16897(3) 0.01620(9) Uani 1 1 d . . .
C1 C 0.7224(5) 0.0831(11) 0.1531(9) 0.0244(7) Uani 0.803(4) 1 d PD A 1
H1A H 0.7813 0.1202 0.2009 0.029 Uiso 0.803(4) 1 calc PR A 1
H1B H 0.6925 0.1303 0.1034 0.029 Uiso 0.803(4) 1 calc PR A 1
C2 C 0.6062(3) 0.0512(2) 0.1884(2) 0.0333(6) Uani 0.803(4) 1 d PD A 1
H2A H 0.5671 0.1101 0.2090 0.050 Uiso 0.803(4) 1 calc PR A 1
H2B H 0.6335 0.0047 0.2380 0.050 Uiso 0.803(4) 1 calc PR A 1
H2C H 0.5436 0.0184 0.1409 0.050 Uiso 0.803(4) 1 calc PR A 1
C1' C 0.7290(19) 0.081(5) 0.159(4) 0.0244(7) Uani 0.197(4) 1 d PD A 2
H1'A H 0.7369 0.0663 0.2226 0.029 Uiso 0.197(4) 1 calc PR A 2
H1'B H 0.7728 0.1451 0.1548 0.029 Uiso 0.197(4) 1 calc PR A 2
C2' C 0.5884(10) 0.0947(9) 0.1165(8) 0.0333(6) Uani 0.197(4) 1 d PD A 2
H2'A H 0.5521 0.1449 0.1499 0.050 Uiso 0.197(4) 1 calc PR A 2
H2'B H 0.5433 0.0312 0.1173 0.050 Uiso 0.197(4) 1 calc PR A 2
H2'C H 0.5787 0.1170 0.0549 0.050 Uiso 0.197(4) 1 calc PR A 2
C3 C 0.69272(17) -0.10498(14) 0.05777(12) 0.0189(3) Uani 1 1 d . A .
H3A H 0.6165 -0.0666 0.0273 0.023 Uiso 1 1 calc R . .
H3B H 0.7261 -0.1400 0.0113 0.023 Uiso 1 1 calc R . .
C4 C 0.6495(2) -0.18311(17) 0.11592(14) 0.0327(5) Uani 1 1 d . . .
H4A H 0.5801 -0.2229 0.0799 0.049 Uiso 1 1 calc R A .
H4B H 0.6189 -0.1501 0.1638 0.049 Uiso 1 1 calc R . .
H4C H 0.7217 -0.2268 0.1416 0.049 Uiso 1 1 calc R . .
C5 C 0.89791(18) -0.07849(13) 0.21674(11) 0.0182(3) Uani 1 1 d . A .
H5A H 0.8331 -0.1058 0.2469 0.022 Uiso 1 1 calc R . .
H5B H 0.9482 -0.1352 0.2015 0.022 Uiso 1 1 calc R . .
C6 C 1.00883(18) -0.05391(15) 0.36891(11) 0.0210(4) Uani 1 1 d . . .
H6A H 1.0776 -0.0148 0.4080 0.025 Uiso 1 1 calc R . .
H6B H 1.0397 -0.1233 0.3673 0.025 Uiso 1 1 calc R . .
C7 C 0.81992(19) 0.03249(14) 0.40626(12) 0.0231(4) Uani 1 1 d . . .
H7A H 0.8422 0.0907 0.3780 0.028 Uiso 1 1 calc R . .
C8 C 0.7154(2) 0.03461(16) 0.44535(13) 0.0271(4) Uani 1 1 d . . .
H8A H 0.6662 0.0939 0.4432 0.033 Uiso 1 1 calc R . .
C9 C 0.68276(19) -0.04919(17) 0.48747(13) 0.0276(4) Uani 1 1 d . . .
H9A H 0.6113 -0.0477 0.5144 0.033 Uiso 1 1 calc R . .
C10 C 0.75478(19) -0.13526(16) 0.49022(13) 0.0277(4) Uani 1 1 d . . .
H10A H 0.7335 -0.1929 0.5197 0.033 Uiso 1 1 calc R . .
C11 C 0.85755(18) -0.13742(14) 0.45013(12) 0.0217(4) Uani 1 1 d . . .
H11A H 0.9055 -0.1972 0.4514 0.026 Uiso 1 1 calc R . .
C12 C 0.89219(17) -0.05356(14) 0.40789(10) 0.0174(3) Uani 1 1 d . . .
C13 C 1.10609(17) 0.00643(15) 0.25298(11) 0.0214(4) Uani 1 1 d . A .
H13A H 1.1347 -0.0560 0.2292 0.026 Uiso 1 1 calc R . .
H13B H 1.1716 0.0254 0.3066 0.026 Uiso 1 1 calc R . .
C14 C 1.25960(16) 0.14305(15) 0.17314(11) 0.0195(3) Uani 1 1 d . A .
H14A H 1.3027 0.0883 0.1482 0.023 Uiso 1 1 calc R . .
H14B H 1.2583 0.2021 0.1344 0.023 Uiso 1 1 calc R . .
C15 C 1.33935(19) 0.16831(18) 0.26574(13) 0.0323(5) Uani 1 1 d . . .
H15A H 1.4178 0.2028 0.2603 0.049 Uiso 1 1 calc R A .
H15B H 1.3617 0.1067 0.2999 0.049 Uiso 1 1 calc R . .
H15C H 1.2896 0.2116 0.2964 0.049 Uiso 1 1 calc R . .
C16 C 1.0361(2) 0.21023(16) 0.22671(15) 0.0306(5) Uani 1 1 d . A .
H16A H 0.9445 0.1988 0.2256 0.037 Uiso 1 1 calc R . .
H16B H 1.0833 0.2095 0.2897 0.037 Uiso 1 1 calc R . .
C17 C 1.0496(3) 0.31354(17) 0.18892(14) 0.0399(6) Uani 1 1 d . . .
H17A H 1.0139 0.3635 0.2229 0.060 Uiso 1 1 calc R A .
H17B H 1.0032 0.3157 0.1265 0.060 Uiso 1 1 calc R . .
H17C H 1.1404 0.3279 0.1930 0.060 Uiso 1 1 calc R . .

loop_
_atom_site_aniso_label
_atom_site_aniso_U_11
_atom_site_aniso_U_22
_atom_site_aniso_U_33
_atom_site_aniso_U_23
_atom_site_aniso_U_13
_atom_site_aniso_U_12
Mo1 0.01119(6) 0.01307(6) 0.01108(6) -0.00086(5) 0.00245(4) -0.00061(5)
Br1 0.01386(8) 0.02027(9) 0.01768(7) 0.00173(6) 0.00027(6) 0.00136(6)
Br2 0.01960(8) 0.01402(8) 0.01993(8) 0.00111(6) 0.00558(6) -0.00169(6)
N1 0.0176(7) 0.0263(8) 0.0107(6) -0.0010(5) 0.0026(5) -0.0050(6)
P1 0.01280(18) 0.0176(2) 0.01323(17) -0.00097(15) 0.00357(15) -0.00171(16)
P2 0.01403(19) 0.0214(2) 0.01330(17) -0.00458(16) 0.00330(15) -0.00384(17)
C1 0.0208(10) 0.0264(13) 0.028(2) -0.0054(13) 0.0102(11) 0.0020(11)
C2 0.0228(12) 0.0404(16) 0.0407(14) -0.0128(12) 0.0156(11) -0.0019(11)
C1' 0.0208(10) 0.0264(13) 0.028(2) -0.0054(13) 0.0102(11) 0.0020(11)
C2' 0.0228(12) 0.0404(16) 0.0407(14) -0.0128(12) 0.0156(11) -0.0019(11)
C3 0.0140(7) 0.0234(9) 0.0195(7) -0.0028(7) 0.0042(6) -0.0040(7)
C4 0.0306(11) 0.0345(12) 0.0301(10) 0.0055(9) 0.0009(8) -0.0166(10)
C5 0.0206(8) 0.0200(8) 0.0135(7) -0.0009(6) 0.0029(6) -0.0027(7)
C6 0.0214(8) 0.0299(10) 0.0109(6) 0.0007(7) 0.0021(6) -0.0007(8)
C7 0.0330(10) 0.0178(8) 0.0191(8) 0.0029(7) 0.0074(7) 0.0008(8)
C8 0.0296(10) 0.0291(10) 0.0227(8) -0.0006(8) 0.0060(8) 0.0085(9)
C9 0.0204(9) 0.0402(12) 0.0231(8) 0.0002(8) 0.0068(7) -0.0018(9)
C10 0.0254(9) 0.0288(10) 0.0288(9) 0.0071(8) 0.0057(8) -0.0085(8)
C11 0.0230(9) 0.0189(8) 0.0218(8) 0.0016(7) 0.0022(7) 0.0001(7)
C12 0.0191(8) 0.0210(8) 0.0113(6) -0.0012(6) 0.0020(6) -0.0016(7)
C13 0.0172(8) 0.0345(11) 0.0123(7) 0.0005(7) 0.0029(6) -0.0025(7)
C14 0.0156(7) 0.0261(9) 0.0172(7) -0.0050(7) 0.0047(6) -0.0058(7)
C15 0.0193(9) 0.0516(14) 0.0246(9) -0.0099(9) 0.0017(7) -0.0100(9)
C16 0.0227(9) 0.0352(12) 0.0377(11) -0.0212(9) 0.0144(8) -0.0096(8)
C17 0.0564(15) 0.0352(12) 0.0240(10) -0.0086(9) 0.0009(10) 0.0185(12)

loop_
_atom_type_symbol
_atom_type_description
_atom_type_scat_dispersion_real
_atom_type_scat_dispersion_imag
_atom_type_scat_source
C C 0.0033 0.0016 'International Tables Vol C Tables 4.2.6.8 and 6.1.1.4'
H H 0.0000 0.0000 'International Tables Vol C Tables 4.2.6.8 and 6.1.1.4'
N N 0.0061 0.0033 'International Tables Vol C Tables 4.2.6.8 and 6.1.1.4'
P P 0.1023 0.0942 'International Tables Vol C Tables 4.2.6.8 and 6.1.1.4'
Br Br -0.2901 2.4595 'International Tables Vol C Tables 4.2.6.8 and 6.1.1.4'
Mo Mo -1.6832 0.6857 'International Tables Vol C Tables 4.2.6.8 and 6.1.1.4'

loop_
_geom_angle_atom_site_label_1
_geom_angle_atom_site_label_2
_geom_angle_atom_site_label_3
_geom_angle
_geom_angle_site_symmetry_1
Mo1 Mo1 P1 101.622(14) 3_755
Mo1 Mo1 P2 101.803(14) 3_755
P1 Mo1 P2 82.806(15) .
Mo1 Mo1 Br2 111.150(10) 3_755
P1 Mo1 Br2 146.941(13) .
P2 Mo1 Br2 86.317(12) .
Mo1 Mo1 Br1 114.107(10) 3_755
P1 Mo1 Br1 82.461(12) .
P2 Mo1 Br1 143.215(13) .
Br2 Mo1 Br1 87.976(7) .
C5 N1 C13 113.33(14) .
C5 N1 C6 109.47(14) .
C13 N1 C6 109.53(13) .
C1' P1 C3 105.7(12) .
C1' P1 C5 100.3(16) .
C3 P1 C5 105.14(8) .
C1' P1 C1 3.2(17) .
C3 P1 C1 103.9(3) .
C5 P1 C1 103.3(4) .
C1' P1 Mo1 109.4(17) .
C3 P1 Mo1 116.88(6) .
C5 P1 Mo1 117.63(6) .
C1 P1 Mo1 108.4(4) .
C14 P2 C13 105.02(8) .
C14 P2 C16 101.74(9) .
C13 P2 C16 100.75(10) .
C14 P2 Mo1 118.12(6) .
C13 P2 Mo1 114.59(6) .
C16 P2 Mo1 114.42(7) .
C2 C1 P1 117.5(9) .
C2 C1 H1A 107.9 .
P1 C1 H1A 107.9 .
C2 C1 H1B 107.9 .
P1 C1 H1B 107.9 .
H1A C1 H1B 107.2 .
C2' C1' P1 118(4) .
C2' C1' H1'A 107.9 .
P1 C1' H1'A 107.9 .
C2' C1' H1'B 107.9 .
P1 C1' H1'B 107.9 .
H1'A C1' H1'B 107.2 .
C1' C2' H2'A 109.5 .
C1' C2' H2'B 109.5 .
H2'A C2' H2'B 109.5 .
C1' C2' H2'C 109.5 .
H2'A C2' H2'C 109.5 .
H2'B C2' H2'C 109.5 .
C4 C3 P1 116.93(13) .
C4 C3 H3A 108.1 .
P1 C3 H3A 108.1 .
C4 C3 H3B 108.1 .
P1 C3 H3B 108.1 .
H3A C3 H3B 107.3 .
C3 C4 H4A 109.5 .
C3 C4 H4B 109.5 .
H4A C4 H4B 109.5 .
C3 C4 H4C 109.5 .
H4A C4 H4C 109.5 .
H4B C4 H4C 109.5 .
N1 C5 P1 113.03(12) .
N1 C5 H5A 109.0 .
P1 C5 H5A 109.0 .
N1 C5 H5B 109.0 .
P1 C5 H5B 109.0 .
H5A C5 H5B 107.8 .
N1 C6 C12 112.91(15) .
N1 C6 H6A 109.0 .
C12 C6 H6A 109.0 .
N1 C6 H6B 109.0 .
C12 C6 H6B 109.0 .
H6A C6 H6B 107.8 .
C12 C7 C8 120.78(18) .
C12 C7 H7A 119.6 .
C8 C7 H7A 119.6 .
C9 C8 C7 120.21(19) .
C9 C8 H8A 119.9 .
C7 C8 H8A 119.9 .
C8 C9 C10 119.56(19) .
C8 C9 H9A 120.2 .
C10 C9 H9A 120.2 .
C11 C10 C9 120.00(19) .
C11 C10 H10A 120.0 .
C9 C10 H10A 120.0 .
C10 C11 C12 121.17(18) .
C10 C11 H11A 119.4 .
C12 C11 H11A 119.4 .
C7 C12 C11 118.26(17) .
C7 C12 C6 120.42(17) .
C11 C12 C6 121.24(17) .
N1 C13 P2 112.45(13) .
N1 C13 H13A 109.1 .
P2 C13 H13A 109.1 .
N1 C13 H13B 109.1 .
P2 C13 H13B 109.1 .
H13A C13 H13B 107.8 .
C15 C14 P2 115.22(13) .
C15 C14 H14A 108.5 .
P2 C14 H14A 108.5 .
C15 C14 H14B 108.5 .
P2 C14 H14B 108.5 .
H14A C14 H14B 107.5 .
C14 C15 H15A 109.5 .
C14 C15 H15B 109.5 .
H15A C15 H15B 109.5 .
C14 C15 H15C 109.5 .
H15A C15 H15C 109.5 .
H15B C15 H15C 109.5 .
C17 C16 P2 115.81(15) .
C17 C16 H16A 108.3 .
P2 C16 H16A 108.3 .
C17 C16 H16B 108.3 .
P2 C16 H16B 108.3 .
H16A C16 H16B 107.4 .
C16 C17 H17A 109.5 .
C16 C17 H17B 109.5 .
H17A C17 H17B 109.5 .
C16 C17 H17C 109.5 .
H17A C17 H17C 109.5 .
H17B C17 H17C 109.5 .

loop_
_geom_bond_atom_site_label_1
_geom_bond_atom_site_label_2
_geom_bond_distance
_geom_bond_site_symmetry_2
Mo1 Mo1 2.1445(3) 3_755
Mo1 P1 2.5209(4) .
Mo1 P2 2.5259(4) .
Mo1 Br2 2.5690(2) .
Mo1 Br1 2.5957(2) .
N1 C5 1.468(2) .
N1 C13 1.469(2) .
N1 C6 1.477(2) .
P1 C1' 1.82(6) .
P1 C3 1.8394(17) .
P1 C5 1.8426(17) .
P1 C1 1.844(14) .
P2 C14 1.8322(18) .
P2 C13 1.8411(19) .
P2 C16 1.843(2) .
C1 C2 1.529(10) .
C1 H1A 0.9900 .
C1 H1B 0.9900 .
C2 H2A 0.9800 .
C2 H2B 0.9800 .
C2 H2C 0.9800 .
C1' C2' 1.512(19) .
C1' H1'A 0.9900 .
C1' H1'B 0.9900 .
C2' H2'A 0.9800 .
C2' H2'B 0.9800 .
C2' H2'C 0.9800 .
C3 C4 1.518(3) .
C3 H3A 0.9900 .
C3 H3B 0.9900 .
C4 H4A 0.9800 .
C4 H4B 0.9800 .
C4 H4C 0.9800 .
C5 H5A 0.9900 .
C5 H5B 0.9900 .
C6 C12 1.505(2) .
C6 H6A 0.9900 .
C6 H6B 0.9900 .
C7 C12 1.386(3) .
C7 C8 1.387(3) .
C7 H7A 0.9500 .
C8 C9 1.382(3) .
C8 H8A 0.9500 .
C9 C10 1.383(3) .
C9 H9A 0.9500 .
C10 C11 1.380(3) .
C10 H10A 0.9500 .
C11 C12 1.391(3) .
C11 H11A 0.9500 .
C13 H13A 0.9900 .
C13 H13B 0.9900 .
C14 C15 1.529(3) .
C14 H14A 0.9900 .
C14 H14B 0.9900 .
C15 H15A 0.9800 .
C15 H15B 0.9800 .
C15 H15C 0.9800 .
C16 C17 1.522(3) .
C16 H16A 0.9900 .
C16 H16B 0.9900 .
C17 H17A 0.9800 .
C17 H17B 0.9800 .
C17 H17C 0.9800 .
